data_4022094
loop_
_publ_author_name
'Mimoun Chadlaoui'
'Bel\'en Abarca'
'Rafael Ballesteros'
'Carmen Ram\'irez de Arellano'
'Juan Aguilar'
'Ricardo Aucejo'
'Enrique Garc\'ia-Espa\~na'

_publ_section_title
;
 Properties of a Triazolopyridine System as a Molecular Chemosensor
 for Metal Ions, Anions, and Amino Acids
;
_journal_name_full 'Journal of Organic Chemistry'
_journal_page_first 9030
_journal_page_last 9034
_journal_paper_doi 10.1021/jo061326e
_journal_volume 71
_journal_year 2006
_chemical_formula_sum 'C19 H21 Cl2 N7 O12 Zn'
_chemical_formula_weight 675.70
_chemical_name_systematic
; 
 ? 
;
_space_group_IT_number 14
_symmetry_cell_setting monoclinic
_symmetry_space_group_name_Hall '-P 2yn'
_symmetry_space_group_name_H-M 'P 1 21/n 1'
_atom_sites_solution_hydrogens geom
_atom_sites_solution_primary direct
_atom_sites_solution_secondary difmap
_audit_creation_method SHELXL-97
_cell_angle_alpha 90.00
_cell_angle_beta 94.97(3)
_cell_angle_gamma 90.00
_cell_formula_units_Z 4
_cell_length_a 8.2634(17)
_cell_length_b 13.768(3)
_cell_length_c 23.321(5)
_cell_measurement_reflns_used 12997
_cell_measurement_temperature 150(2)
_cell_measurement_theta_max 30.034
_cell_measurement_theta_min 0.998
_cell_volume 2643.3(10)
_computing_cell_refinement 'HKL Scalepack (Otwinowski & Minor 1997)'
_computing_data_collection 'Collect (Nonius BV, 1997-2000)'
_computing_data_reduction 'HKL Scalepack (Otwinowski & Minor 1997)'
_computing_molecular_graphics 'SHELXTL v6.14 (Bruker, 2000-2003)'
_computing_publication_material 'SHELXL-97 (Sheldrick, 1997)'
_computing_structure_refinement 'SHELXL-97 (Sheldrick, 1997)'
_computing_structure_solution 'SHELXS-97 (Sheldrick, 1990)'
_diffrn_ambient_temperature 150(2)
_diffrn_detector_area_resol_mean 9
_diffrn_measured_fraction_theta_full 0.992
_diffrn_measured_fraction_theta_max 0.992
_diffrn_measurement_device_type KappaCCD
_diffrn_measurement_method CCD
_diffrn_radiation_monochromator graphite
_diffrn_radiation_source 'fine-focus sealed tube'
_diffrn_radiation_type MoK\a
_diffrn_radiation_wavelength 0.71073
_diffrn_reflns_av_R_equivalents 0.0811
_diffrn_reflns_av_sigmaI/netI 0.0791
_diffrn_reflns_limit_h_max 11
_diffrn_reflns_limit_h_min -11
_diffrn_reflns_limit_k_max 16
_diffrn_reflns_limit_k_min -19
_diffrn_reflns_limit_l_max 31
_diffrn_reflns_limit_l_min -32
_diffrn_reflns_number 24131
_diffrn_reflns_theta_full 30.03
_diffrn_reflns_theta_max 30.03
_diffrn_reflns_theta_min 4.15
_exptl_absorpt_coefficient_mu 1.207
_exptl_absorpt_correction_T_max 0.9096
_exptl_absorpt_correction_T_min 0.6705
_exptl_absorpt_correction_type empirical
_exptl_absorpt_process_details SORTAV
_exptl_crystal_colour yellow
_exptl_crystal_density_diffrn 1.698
_exptl_crystal_density_method 'not measured'
_exptl_crystal_description tablet
_exptl_crystal_F_000 1376
_exptl_crystal_size_max 0.36
_exptl_crystal_size_mid 0.26
_exptl_crystal_size_min 0.08
_refine_diff_density_max 0.521
_refine_diff_density_min -0.829
_refine_diff_density_rms 0.095
_refine_ls_extinction_method none
_refine_ls_goodness_of_fit_ref 1.010
_refine_ls_hydrogen_treatment mixed
_refine_ls_matrix_type full
_refine_ls_number_parameters 431
_refine_ls_number_reflns 7679
_refine_ls_number_restraints 456
_refine_ls_restrained_S_all 1.011
_refine_ls_R_factor_all 0.1020
_refine_ls_R_factor_gt 0.0463
_refine_ls_shift/su_max 0.000
_refine_ls_shift/su_mean 0.000
_refine_ls_structure_factor_coef Fsqd
_refine_ls_weighting_details 'calc w=1/[\s^2^(Fo^2^)+(0.0465P)^2^+1.3518P] where P=(Fo^2^+2Fc^2^)/3'
_refine_ls_weighting_scheme calc
_refine_ls_wR_factor_gt 0.0951
_refine_ls_wR_factor_ref 0.1122
_reflns_number_gt 4785
_reflns_number_total 7679
_reflns_threshold_expression >2sigma(I)
_cod_data_source_file jo061326esi20060627_123612.cif
_cod_original_sg_symbol_H-M 'P 21/n'
_cod_database_code 4022094

loop_
_symmetry_equiv_pos_as_xyz
'x, y, z'
'-x+1/2, y+1/2, -z+1/2'
'-x, -y, -z'
'x-1/2, -y-1/2, z-1/2'

loop_
_atom_site_label
_atom_site_type_symbol
_atom_site_fract_x
_atom_site_fract_y
_atom_site_fract_z
_atom_site_U_iso_or_equiv
_atom_site_adp_type
_atom_site_occupancy
_atom_site_symmetry_multiplicity
_atom_site_calc_flag
_atom_site_refinement_flags
_atom_site_disorder_assembly
_atom_site_disorder_group
Zn Zn 0.54895(4) 0.76858(2) 0.082326(12) 0.02464(10) Uani 1 1 d . . .
O1 O 0.5038(3) 0.90792(15) 0.06392(9) 0.0322(4) Uani 1 1 d D . .
H1A H 0.571(4) 0.945(2) 0.0581(16) 0.055(12) Uiso 1 1 d D . .
H1B H 0.427(3) 0.915(3) 0.0420(14) 0.062(13) Uiso 1 1 d D . .
O2 O 0.3160(3) 0.72756(17) 0.04250(9) 0.0349(5) Uani 1 1 d D . .
H2A H 0.230(3) 0.723(2) 0.0541(13) 0.036(9) Uiso 1 1 d D . .
H2B H 0.292(5) 0.723(3) 0.0095(9) 0.076(15) Uiso 1 1 d D . .
O3 O 0.7823(3) 0.81440(18) 0.11938(11) 0.0429(5) Uani 1 1 d D . .
H3A H 0.818(6) 0.8668(19) 0.124(2) 0.094(18) Uiso 1 1 d D . .
H3B H 0.854(4) 0.779(3) 0.1257(18) 0.063(13) Uiso 1 1 d D . .
N1 N 0.6922(3) 0.27295(16) 0.08180(9) 0.0284(5) Uani 1 1 d U . .
N2 N 0.6774(3) 0.18460(16) 0.10265(9) 0.0306(5) Uani 1 1 d U . .
C3 C 0.6121(3) 0.1870(2) 0.15415(11) 0.0283(6) Uani 1 1 d U . .
C4 C 0.5841(3) 0.28340(19) 0.16727(11) 0.0279(6) Uani 1 1 d U . .
C5 C 0.5161(3) 0.3363(2) 0.21186(12) 0.0310(6) Uani 1 1 d U . .
H5 H 0.4784 0.3029 0.2438 0.037 Uiso 1 1 calc R . .
C6 C 0.5054(3) 0.4341(2) 0.20869(11) 0.0275(6) Uani 1 1 d U . .
H6 H 0.4586 0.4690 0.2383 0.033 Uiso 1 1 calc R . .
C7 C 0.5638(3) 0.48668(19) 0.16089(10) 0.0228(5) Uani 1 1 d U . .
C8 C 0.5623(3) 0.58815(18) 0.15273(10) 0.0213(5) Uani 1 1 d U . .
N9 N 0.6052(2) 0.62445(15) 0.10327(8) 0.0220(4) Uani 1 1 d U . .
C10 C 0.6542(3) 0.56640(19) 0.06209(10) 0.0240(5) Uani 1 1 d U . .
N11 N 0.6693(3) 0.47113(16) 0.06606(9) 0.0261(5) Uani 1 1 d U . .
C12 C 0.6243(3) 0.43426(19) 0.11507(10) 0.0233(5) Uani 1 1 d U . .
N13 N 0.6353(3) 0.33389(16) 0.12132(9) 0.0259(5) Uani 1 1 d U . .
C14 C 0.5781(4) 0.0967(2) 0.18643(13) 0.0347(6) Uani 1 1 d U . .
H14A H 0.4634 0.0791 0.1786 0.052 Uiso 1 1 calc R . .
H14B H 0.6022 0.1080 0.2278 0.052 Uiso 1 1 calc R . .
H14C H 0.6463 0.0438 0.1741 0.052 Uiso 1 1 calc R . .
N21 N 0.4784(3) 0.75167(15) 0.16797(9) 0.0250(5) Uani 1 1 d U . .
C22 C 0.5195(3) 0.66554(19) 0.19353(10) 0.0230(5) Uani 1 1 d U . .
C23 C 0.5316(3) 0.6558(2) 0.25300(11) 0.0266(6) Uani 1 1 d U . .
H23 H 0.5615 0.5954 0.2706 0.032 Uiso 1 1 calc R . .
C24 C 0.4994(3) 0.7356(2) 0.28613(11) 0.0325(6) Uani 1 1 d U . .
H24 H 0.5102 0.7309 0.3269 0.039 Uiso 1 1 calc R . .
C25 C 0.4516(4) 0.8218(2) 0.26010(12) 0.0351(7) Uani 1 1 d U . .
H25 H 0.4253 0.8766 0.2823 0.042 Uiso 1 1 calc R . .
C26 C 0.4428(3) 0.8264(2) 0.20040(12) 0.0300(6) Uani 1 1 d U . .
H26 H 0.4099 0.8857 0.1821 0.036 Uiso 1 1 calc R . .
N31 N 0.6580(3) 0.71360(16) 0.00779(9) 0.0265(5) Uani 1 1 d U . .
C32 C 0.6961(3) 0.6187(2) 0.00933(10) 0.0270(6) Uani 1 1 d U . .
C33 C 0.7726(4) 0.5732(2) -0.03364(12) 0.0369(7) Uani 1 1 d U . .
H33 H 0.7976 0.5058 -0.0316 0.044 Uiso 1 1 calc R . .
C34 C 0.8120(4) 0.6296(2) -0.08027(13) 0.0483(8) Uani 1 1 d U . .
H34 H 0.8643 0.6010 -0.1108 0.058 Uiso 1 1 calc R . .
C35 C 0.7746(4) 0.7268(2) -0.08162(13) 0.0430(8) Uani 1 1 d U . .
H35 H 0.8018 0.7662 -0.1128 0.052 Uiso 1 1 calc R . .
C36 C 0.6970(4) 0.7666(2) -0.03715(12) 0.0334(6) Uani 1 1 d U . .
H36 H 0.6703 0.8337 -0.0384 0.040 Uiso 1 1 calc R . .
Cl1 Cl 0.08470(8) 0.99585(5) 0.11649(3) 0.03264(16) Uani 1 1 d U . .
O4 O 0.1370(3) 0.89873(17) 0.10784(12) 0.0605(7) Uani 1 1 d U . .
O5 O -0.0725(2) 0.99487(15) 0.13994(9) 0.0378(5) Uani 1 1 d U . .
O6 O 0.1977(3) 1.0461(2) 0.15536(13) 0.0751(9) Uani 1 1 d U . .
O7 O 0.0689(3) 1.0458(2) 0.06225(11) 0.0626(7) Uani 1 1 d U . .
Cl2 Cl 0.05858(9) 0.60848(5) 0.15100(3) 0.03604(17) Uani 1 1 d DU . .
O8 O -0.0579(3) 0.5361(2) 0.16138(10) 0.0549(6) Uani 1 1 d DU A .
O9 O 0.0206(10) 0.6648(7) 0.0991(3) 0.0377(18) Uani 0.516(16) 1 d PDU A 1
O10 O 0.2135(8) 0.5618(5) 0.1442(3) 0.0402(17) Uani 0.516(16) 1 d PDU A 1
O11 O 0.0991(11) 0.6806(4) 0.1973(3) 0.043(2) Uani 0.516(16) 1 d PDU A 1
O9A O 0.0392(14) 0.6266(10) 0.0897(3) 0.056(2) Uani 0.484(16) 1 d PDU A 2
O10A O 0.2084(10) 0.5764(9) 0.1720(7) 0.088(4) Uani 0.484(16) 1 d PDU A 2
O11A O -0.0089(19) 0.6875(4) 0.1802(3) 0.066(4) Uani 0.484(16) 1 d PDU A 2
O12 O 0.7159(3) 0.03483(16) 0.02233(9) 0.0306(4) Uani 1 1 d D . .
H12A H 0.804(3) 0.020(3) 0.0169(16) 0.054(12) Uiso 1 1 d D . .
H12B H 0.723(4) 0.074(2) 0.0459(11) 0.039(10) Uiso 1 1 d D . .

loop_
_atom_site_aniso_label
_atom_site_aniso_U_11
_atom_site_aniso_U_22
_atom_site_aniso_U_33
_atom_site_aniso_U_23
_atom_site_aniso_U_13
_atom_site_aniso_U_12
Zn 0.03178(17) 0.01969(16) 0.02332(15) 0.00244(12) 0.00739(12) 0.00083(13)
O1 0.0362(12) 0.0230(11) 0.0371(11) 0.0071(9) 0.0021(10) -0.0003(9)
O2 0.0314(11) 0.0480(13) 0.0261(10) 0.0027(10) 0.0077(9) -0.0067(10)
O3 0.0320(12) 0.0294(13) 0.0665(16) -0.0001(12) -0.0002(11) -0.0033(11)
N1 0.0380(13) 0.0204(11) 0.0275(11) -0.0024(9) 0.0060(9) 0.0025(10)
N2 0.0382(13) 0.0232(12) 0.0304(12) 0.0005(10) 0.0033(10) -0.0002(10)
C3 0.0323(14) 0.0232(14) 0.0291(13) 0.0022(11) 0.0008(11) -0.0004(11)
C4 0.0341(14) 0.0247(14) 0.0252(12) 0.0049(11) 0.0045(11) -0.0002(11)
C5 0.0374(15) 0.0281(15) 0.0286(13) 0.0051(11) 0.0098(12) -0.0015(12)
C6 0.0346(14) 0.0249(14) 0.0239(12) -0.0004(11) 0.0077(11) -0.0010(11)
C7 0.0244(12) 0.0240(13) 0.0201(11) 0.0008(10) 0.0030(9) 0.0018(10)
C8 0.0200(12) 0.0247(13) 0.0192(11) 0.0010(10) 0.0011(9) 0.0012(10)
N9 0.0244(10) 0.0219(11) 0.0204(10) 0.0015(8) 0.0055(8) -0.0014(9)
C10 0.0277(13) 0.0226(13) 0.0224(12) -0.0001(10) 0.0050(10) -0.0009(10)
N11 0.0360(12) 0.0221(11) 0.0213(10) -0.0002(9) 0.0085(9) -0.0015(9)
C12 0.0257(13) 0.0229(13) 0.0216(12) 0.0017(10) 0.0034(10) 0.0002(10)
N13 0.0360(12) 0.0211(11) 0.0213(10) -0.0012(9) 0.0064(9) 0.0004(9)
C14 0.0419(16) 0.0233(15) 0.0396(15) 0.0036(12) 0.0070(13) 0.0005(12)
N21 0.0295(11) 0.0217(12) 0.0245(10) 0.0008(8) 0.0058(9) 0.0005(9)
C22 0.0226(12) 0.0239(13) 0.0228(12) 0.0010(10) 0.0040(10) -0.0011(10)
C23 0.0294(14) 0.0284(14) 0.0230(12) 0.0019(11) 0.0070(10) 0.0004(11)
C24 0.0340(15) 0.0415(17) 0.0229(12) -0.0036(12) 0.0070(11) 0.0001(13)
C25 0.0427(17) 0.0326(16) 0.0315(14) -0.0104(12) 0.0110(12) 0.0019(13)
C26 0.0363(15) 0.0235(14) 0.0309(13) -0.0013(11) 0.0077(12) 0.0024(11)
N31 0.0338(12) 0.0217(12) 0.0248(11) 0.0036(9) 0.0080(9) -0.0002(9)
C32 0.0320(14) 0.0284(15) 0.0217(12) 0.0029(11) 0.0082(10) -0.0013(11)
C33 0.0544(19) 0.0273(15) 0.0316(14) -0.0002(12) 0.0184(13) 0.0009(14)
C34 0.072(2) 0.0417(19) 0.0359(16) -0.0003(14) 0.0288(16) 0.0012(17)
C35 0.060(2) 0.0375(17) 0.0352(15) 0.0086(14) 0.0239(14) -0.0006(16)
C36 0.0448(16) 0.0274(14) 0.0299(14) 0.0073(12) 0.0147(12) -0.0008(13)
Cl1 0.0290(3) 0.0312(4) 0.0378(4) -0.0052(3) 0.0033(3) -0.0014(3)
O4 0.0533(14) 0.0380(14) 0.092(2) -0.0072(13) 0.0170(13) 0.0101(12)
O5 0.0347(11) 0.0405(12) 0.0392(11) -0.0084(9) 0.0086(9) -0.0028(9)
O6 0.0423(14) 0.092(2) 0.088(2) -0.0375(18) -0.0093(13) -0.0153(14)
O7 0.0560(15) 0.0756(19) 0.0583(15) 0.0200(14) 0.0172(12) 0.0026(14)
Cl2 0.0438(4) 0.0311(4) 0.0337(4) -0.0019(3) 0.0062(3) 0.0090(3)
O8 0.0387(12) 0.0681(17) 0.0577(15) 0.0206(13) 0.0024(11) -0.0022(12)
O9 0.038(3) 0.044(4) 0.033(3) 0.008(3) 0.013(2) 0.010(3)
O10 0.026(2) 0.041(3) 0.052(4) -0.013(3) -0.008(2) 0.005(2)
O11 0.058(5) 0.036(3) 0.036(3) -0.013(2) 0.011(3) -0.001(3)
O9A 0.068(5) 0.071(7) 0.029(3) -0.008(3) 0.016(3) -0.002(5)
O10A 0.048(4) 0.083(6) 0.125(10) 0.007(7) -0.041(6) -0.010(4)
O11A 0.123(10) 0.036(3) 0.039(3) -0.010(2) 0.004(4) 0.026(4)
O12 0.0319(12) 0.0291(11) 0.0309(11) -0.0020(9) 0.0043(9) 0.0008(9)

loop_
_atom_type_symbol
_atom_type_description
_atom_type_scat_dispersion_real
_atom_type_scat_dispersion_imag
_atom_type_scat_source
C C 0.0033 0.0016 'International Tables Vol C Tables 4.2.6.8 and 6.1.1.4'
H H 0.0000 0.0000 'International Tables Vol C Tables 4.2.6.8 and 6.1.1.4'
N N 0.0061 0.0033 'International Tables Vol C Tables 4.2.6.8 and 6.1.1.4'
O O 0.0106 0.0060 'International Tables Vol C Tables 4.2.6.8 and 6.1.1.4'
Cl Cl 0.1484 0.1585 'International Tables Vol C Tables 4.2.6.8 and 6.1.1.4'
Zn Zn 0.2839 1.4301 'International Tables Vol C Tables 4.2.6.8 and 6.1.1.4'

loop_
_geom_angle_atom_site_label_1
_geom_angle_atom_site_label_2
_geom_angle_atom_site_label_3
_geom_angle
O1 Zn N9 177.69(9)
O1 Zn O3 87.05(10)
N9 Zn O3 90.64(9)
O1 Zn O2 90.91(9)
N9 Zn O2 91.40(9)
O3 Zn O2 177.52(9)
O1 Zn N21 104.15(8)
N9 Zn N21 75.60(8)
O3 Zn N21 87.93(9)
O2 Zn N21 93.95(8)
O1 Zn N31 104.30(8)
N9 Zn N31 75.84(8)
O3 Zn N31 90.23(9)
O2 Zn N31 88.89(8)
N21 Zn N31 151.36(8)
N2 N1 N13 105.7(2)
N1 N2 C3 111.1(2)
N2 C3 C4 107.7(2)
N2 C3 C14 122.2(2)
C4 C3 C14 130.1(2)
N13 C4 C3 104.1(2)
N13 C4 C5 118.6(2)
C3 C4 C5 137.3(2)
C6 C5 C4 119.9(2)
C5 C6 C7 121.0(2)
C8 C7 C12 113.8(2)
C8 C7 C6 126.8(2)
C12 C7 C6 119.3(2)
N9 C8 C7 119.2(2)
N9 C8 C22 112.3(2)
C7 C8 C22 128.4(2)
C8 N9 C10 121.1(2)
C8 N9 Zn 119.25(16)
C10 N9 Zn 118.36(16)
N11 C10 N9 125.1(2)
N11 C10 C32 120.7(2)
N9 C10 C32 114.2(2)
C10 N11 C12 114.0(2)
N11 C12 N13 116.6(2)
N11 C12 C7 126.6(2)
N13 C12 C7 116.8(2)
N1 N13 C4 111.4(2)
N1 N13 C12 124.4(2)
C4 N13 C12 124.2(2)
C26 N21 C22 119.2(2)
C26 N21 Zn 122.66(18)
C22 N21 Zn 115.27(16)
N21 C22 C23 121.1(2)
N21 C22 C8 114.1(2)
C23 C22 C8 124.6(2)
C24 C23 C22 118.7(3)
C25 C24 C23 120.1(2)
C24 C25 C26 118.0(3)
N21 C26 C25 122.8(3)
C36 N31 C32 118.6(2)
C36 N31 Zn 125.69(19)
C32 N31 Zn 115.57(16)
N31 C32 C33 122.9(2)
N31 C32 C10 114.9(2)
C33 C32 C10 122.2(3)
C32 C33 C34 117.7(3)
C35 C34 C33 119.5(3)
C34 C35 C36 119.2(3)
N31 C36 C35 122.1(3)
O6 Cl1 O4 110.85(18)
O6 Cl1 O7 109.46(19)
O4 Cl1 O7 109.27(17)
O6 Cl1 O5 108.87(14)
O4 Cl1 O5 109.68(14)
O7 Cl1 O5 108.68(14)
O10A Cl2 O8 108.5(5)
O10A Cl2 O11A 117.1(5)
O8 Cl2 O11A 98.9(5)
O10A Cl2 O9A 115.5(6)
O8 Cl2 O9A 105.7(5)
O11A Cl2 O9A 109.1(5)
O10A Cl2 O9 126.7(7)
O8 Cl2 O9 114.7(4)
O11A Cl2 O9 85.7(3)
O9A Cl2 O9 23.7(3)
O10A Cl2 O10 27.8(6)
O8 Cl2 O10 108.9(3)
O11A Cl2 O10 140.8(6)
O9A Cl2 O10 89.6(5)
O9 Cl2 O10 106.0(4)
O10A Cl2 O11 79.3(5)
O8 Cl2 O11 117.3(2)
O11A Cl2 O11 38.1(3)
O9A Cl2 O11 127.0(4)
O9 Cl2 O11 105.6(4)
O10 Cl2 O11 103.3(3)

loop_
_geom_bond_atom_site_label_1
_geom_bond_atom_site_label_2
_geom_bond_distance
Zn O1 1.994(2)
Zn N9 2.086(2)
Zn O3 2.139(2)
Zn O2 2.139(2)
Zn N21 2.141(2)
Zn N31 2.163(2)
N1 N2 1.320(3)
N1 N13 1.360(3)
N2 C3 1.359(3)
C3 C4 1.386(4)
C3 C14 1.492(4)
C4 N13 1.375(3)
C4 C5 1.424(4)
C5 C6 1.351(4)
C6 C7 1.447(3)
C7 C8 1.410(4)
C7 C12 1.416(3)
C8 N9 1.333(3)
C8 C22 1.491(3)
N9 C10 1.339(3)
C10 N11 1.320(3)
C10 C32 1.492(3)
N11 C12 1.332(3)
C12 N13 1.392(3)
N21 C26 1.326(3)
N21 C22 1.357(3)
C22 C23 1.388(3)
C23 C24 1.383(4)
C24 C25 1.375(4)
C25 C26 1.389(4)
N31 C36 1.339(3)
N31 C32 1.344(3)
C32 C33 1.381(4)
C33 C34 1.398(4)
C34 C35 1.373(5)
C35 C36 1.379(4)
Cl1 O6 1.423(3)
Cl1 O4 1.425(2)
Cl1 O7 1.435(3)
Cl1 O5 1.453(2)
Cl2 O10A 1.365(7)
Cl2 O8 1.421(2)
Cl2 O11A 1.423(6)
Cl2 O9A 1.445(7)
Cl2 O9 1.448(6)
Cl2 O10 1.453(6)
Cl2 O11 1.483(5)

loop_
_geom_hbond_atom_site_label_D
_geom_hbond_atom_site_label_H
_geom_hbond_atom_site_label_A
_geom_hbond_distance_DH
_geom_hbond_distance_HA
_geom_hbond_distance_DA
_geom_hbond_angle_DHA
_geom_hbond_site_symmetry_A
O1 H1A O12 0.779(18) 1.95(2) 2.713(3) 165(4) 1_565
O1 H1B O12 0.784(18) 1.95(2) 2.707(3) 161(4) 3_665
O2 H2A O9 0.783(17) 2.25(2) 3.001(8) 162(3) .
O2 H2A O9A 0.783(17) 2.27(3) 2.969(10) 149(3) .
O2 H2B N1 0.780(18) 2.15(2) 2.894(3) 161(4) 3_665
O3 H3A O5 0.783(19) 2.00(2) 2.783(3) 175(5) 1_655
O3 H3B O11A 0.775(18) 2.06(3) 2.761(11) 151(4) 1_655
O3 H3B O9 0.775(18) 2.21(3) 2.916(9) 152(4) 1_655
O12 H12B N2 0.772(18) 2.069(19) 2.822(3) 165(3) .
O12 H12A O7 0.776(18) 2.38(3) 2.982(3) 135(3) 3_665
O12 H12A O7 0.776(18) 2.37(3) 2.988(3) 137(3) 1_645

loop_
_geom_torsion_atom_site_label_1
_geom_torsion_atom_site_label_2
_geom_torsion_atom_site_label_3
_geom_torsion_atom_site_label_4
_geom_torsion
N13 N1 N2 C3 0.3(3)
N1 N2 C3 C4 -0.4(3)
N1 N2 C3 C14 178.3(2)
N2 C3 C4 N13 0.3(3)
C14 C3 C4 N13 -178.3(3)
N2 C3 C4 C5 177.7(3)
C14 C3 C4 C5 -0.9(6)
N13 C4 C5 C6 -0.9(4)
C3 C4 C5 C6 -178.0(3)
C4 C5 C6 C7 -0.8(4)
C5 C6 C7 C8 -179.0(3)
C5 C6 C7 C12 3.8(4)
C12 C7 C8 N9 4.3(3)
C6 C7 C8 N9 -173.0(2)
C12 C7 C8 C22 -174.8(2)
C6 C7 C8 C22 7.9(4)
C7 C8 N9 C10 -2.0(4)
C22 C8 N9 C10 177.3(2)
C7 C8 N9 Zn 164.79(18)
C22 C8 N9 Zn -16.0(3)
O3 Zn N9 C8 93.53(19)
O2 Zn N9 C8 -87.89(19)
N21 Zn N9 C8 5.83(18)
N31 Zn N9 C8 -176.4(2)
O3 Zn N9 C10 -99.33(19)
O2 Zn N9 C10 79.26(19)
N21 Zn N9 C10 173.0(2)
N31 Zn N9 C10 -9.25(18)
C8 N9 C10 N11 -1.9(4)
Zn N9 C10 N11 -168.8(2)
C8 N9 C10 C32 179.4(2)
Zn N9 C10 C32 12.5(3)
N9 C10 N11 C12 2.7(4)
C32 C10 N11 C12 -178.7(2)
C10 N11 C12 N13 179.1(2)
C10 N11 C12 C7 0.3(4)
C8 C7 C12 N11 -3.7(4)
C6 C7 C12 N11 173.9(2)
C8 C7 C12 N13 177.5(2)
C6 C7 C12 N13 -4.9(4)
N2 N1 N13 C4 -0.1(3)
N2 N1 N13 C12 -177.8(2)
C3 C4 N13 N1 -0.1(3)
C5 C4 N13 N1 -178.1(2)
C3 C4 N13 C12 177.6(2)
C5 C4 N13 C12 -0.4(4)
N11 C12 N13 N1 1.8(4)
C7 C12 N13 N1 -179.3(2)
N11 C12 N13 C4 -175.5(2)
C7 C12 N13 C4 3.4(4)
O1 Zn N21 C26 -10.4(2)
N9 Zn N21 C26 167.2(2)
O3 Zn N21 C26 76.0(2)
O2 Zn N21 C26 -102.4(2)
N31 Zn N21 C26 162.7(2)
O1 Zn N21 C22 -170.94(18)
N9 Zn N21 C22 6.70(17)
O3 Zn N21 C22 -84.50(19)
O2 Zn N21 C22 97.13(19)
N31 Zn N21 C22 2.2(3)
C26 N21 C22 C23 -2.8(4)
Zn N21 C22 C23 158.40(19)
C26 N21 C22 C8 -178.0(2)
Zn N21 C22 C8 -16.8(3)
N9 C8 C22 N21 21.2(3)
C7 C8 C22 N21 -159.7(2)
N9 C8 C22 C23 -153.8(2)
C7 C8 C22 C23 25.4(4)
N21 C22 C23 C24 0.7(4)
C8 C22 C23 C24 175.3(2)
C22 C23 C24 C25 1.9(4)
C23 C24 C25 C26 -2.2(4)
C22 N21 C26 C25 2.5(4)
Zn N21 C26 C25 -157.3(2)
C24 C25 C26 N21 0.0(4)
O1 Zn N31 C36 5.3(2)
N9 Zn N31 C36 -172.4(2)
O3 Zn N31 C36 -81.8(2)
O2 Zn N31 C36 95.9(2)
N21 Zn N31 C36 -167.9(2)
O1 Zn N31 C32 -178.29(19)
N9 Zn N31 C32 4.08(19)
O3 Zn N31 C32 94.7(2)
O2 Zn N31 C32 -87.6(2)
N21 Zn N31 C32 8.6(3)
C36 N31 C32 C33 -0.5(4)
Zn N31 C32 C33 -177.2(2)
C36 N31 C32 C10 177.6(2)
Zn N31 C32 C10 0.9(3)
N11 C10 C32 N31 172.7(2)
N9 C10 C32 N31 -8.5(3)
N11 C10 C32 C33 -9.2(4)
N9 C10 C32 C33 169.6(3)
N31 C32 C33 C34 0.3(5)
C10 C32 C33 C34 -177.6(3)
C32 C33 C34 C35 0.3(5)
C33 C34 C35 C36 -0.7(5)
C32 N31 C36 C35 0.0(4)
Zn N31 C36 C35 176.3(2)
C34 C35 C36 N31 0.6(5)
